data_7128711
loop_
_publ_author_name
'Sharma, Deepti'
'Balasubramaniam, Selvakumar'
'Kumar, Sandeep'
'Jemmis, Eluvathingal D.'
'Venugopal, Ajay'

_publ_section_title
;
 Reversing Lewis acidity from bismuth to antimony.
;
_journal_issue 71
_journal_name_full 'Chemical communications (Cambridge, England)'
_journal_page_first 8889
_journal_page_last 8892
_journal_paper_doi 10.1039/d1cc03038h
_journal_volume 57
_journal_year 2021
_chemical_formula_moiety 'C19 H22 F3 O3 S Sb'
_chemical_formula_sum 'C19 H22 F3 O3 S Sb'
_chemical_formula_weight 509.17
_space_group_crystal_system triclinic
_space_group_IT_number 2
_space_group_name_Hall '-P 1'
_space_group_name_H-M_alt 'P -1'
_atom_sites_solution_hydrogens geom
_audit_creation_method SHELXL-2018/3
_audit_update_record
;
2021-05-29 deposited with the CCDC.	2021-07-30 downloaded from the CCDC.
;
_cell_angle_alpha 85.443(8)
_cell_angle_beta 89.167(9)
_cell_angle_gamma 84.022(8)
_cell_formula_units_Z 4
_cell_length_a 7.2653(19)
_cell_length_b 16.097(4)
_cell_length_c 17.027(5)
_cell_measurement_reflns_used 6602
_cell_measurement_temperature 150(2)
_cell_measurement_theta_max 26.58
_cell_measurement_theta_min 2.40
_cell_volume 1974.2(9)
_computing_cell_refinement 'APEX3/SAINT (Bruker, 2016)'
_computing_data_collection 'APEX3 (Bruker, 2016)'
_computing_data_reduction 'SAINT/XPREP (Bruker, 2016)'
_computing_molecular_graphics 'ORTEP3- 2014.1(Farrugia, 1997) '
_computing_publication_material 'SHELXL-2018/3 (Sheldrick, 2018)'
_computing_structure_refinement 'SHELXL-2018/3 (Sheldrick, 2018)'
_computing_structure_solution 'SHELXT 2018/2 (Sheldrick, 2018)'
_diffrn_ambient_temperature 150(2)
_diffrn_detector_area_resol_mean 0
_diffrn_measured_fraction_theta_full 0.999
_diffrn_measured_fraction_theta_max 0.999
_diffrn_measurement_device_type 'Bruker KAPPA APEX-II CCD'
_diffrn_measurement_method '\f and \w scans'
_diffrn_radiation_type MoK\a
_diffrn_radiation_wavelength 0.71073
_diffrn_reflns_av_R_equivalents 0.0774
_diffrn_reflns_av_unetI/netI 0.0542
_diffrn_reflns_Laue_measured_fraction_full 0.999
_diffrn_reflns_Laue_measured_fraction_max 0.999
_diffrn_reflns_limit_h_max 8
_diffrn_reflns_limit_h_min -8
_diffrn_reflns_limit_k_max 19
_diffrn_reflns_limit_k_min -19
_diffrn_reflns_limit_l_max 20
_diffrn_reflns_limit_l_min -20
_diffrn_reflns_number 43116
_diffrn_reflns_point_group_measured_fraction_full 0.999
_diffrn_reflns_point_group_measured_fraction_max 0.999
_diffrn_reflns_theta_full 24.999
_diffrn_reflns_theta_max 24.999
_diffrn_reflns_theta_min 1.200
_diffrn_source 'sealed tube'
_exptl_absorpt_coefficient_mu 1.547
_exptl_absorpt_correction_T_max 0.948
_exptl_absorpt_correction_T_min 0.916
_exptl_absorpt_correction_type multi-scan
_exptl_absorpt_process_details 'SADABS (Bruker, 2016)'
_exptl_crystal_colour yellow
_exptl_crystal_density_diffrn 1.713
_exptl_crystal_density_meas 1.713
_exptl_crystal_density_method NONE
_exptl_crystal_description block
_exptl_crystal_F_000 1016
_exptl_crystal_size_max 0.058
_exptl_crystal_size_mid 0.047
_exptl_crystal_size_min 0.035
_refine_diff_density_max 1.695
_refine_diff_density_min -1.918
_refine_diff_density_rms 0.168
_refine_ls_extinction_method none
_refine_ls_goodness_of_fit_ref 1.112
_refine_ls_hydrogen_treatment constr
_refine_ls_matrix_type full
_refine_ls_number_parameters 492
_refine_ls_number_reflns 6962
_refine_ls_number_restraints 6
_refine_ls_restrained_S_all 1.112
_refine_ls_R_factor_all 0.0844
_refine_ls_R_factor_gt 0.0642
_refine_ls_shift/su_max 0.000
_refine_ls_shift/su_mean 0.000
_refine_ls_structure_factor_coef Fsqd
_refine_ls_weighting_details 'w=1/[\s^2^(Fo^2^)+(0.0319P)^2^+31.2047P] where P=(Fo^2^+2Fc^2^)/3'
_refine_ls_weighting_scheme calc
_refine_ls_wR_factor_gt 0.1384
_refine_ls_wR_factor_ref 0.1481
_reflns_Friedel_coverage 0.000
_reflns_number_gt 5442
_reflns_number_total 6962
_reflns_threshold_expression 'I > 2\s(I)'
_cod_data_source_file d1cc03038h2.cif
_cod_data_source_block 3-Sb
_cod_depositor_comments 'Adding full bibliography for 7128709--7128711.cif.'
_cod_database_code 7128711
_shelx_shelxl_version_number 2018/3
_shelx_space_group_comment
;
The symmetry employed for this shelxl refinement is uniquely defined
by the following loop, which should always be used as a source of
symmetry information in preference to the above space-group names.
They are only intended as comments.
;
_shelx_estimated_absorpt_t_min 0.916
_shelx_estimated_absorpt_t_max 0.948

loop_
_space_group_symop_operation_xyz
'x, y, z'
'-x, -y, -z'

loop_
_atom_site_label
_atom_site_type_symbol
_atom_site_fract_x
_atom_site_fract_y
_atom_site_fract_z
_atom_site_U_iso_or_equiv
_atom_site_adp_type
_atom_site_occupancy
_atom_site_site_symmetry_order
_atom_site_calc_flag
_atom_site_refinement_flags_posn
_atom_site_refinement_flags_adp
_atom_site_refinement_flags_occupancy
_atom_site_disorder_assembly
_atom_site_disorder_group
C1 C 0.0083(12) 0.2357(5) 1.0365(5) 0.022(2) Uani 1 1 d . . . . .
C2 C 0.0573(11) 0.2722(5) 1.1047(5) 0.0185(19) Uani 1 1 d . . . . .
C3 C 0.0441(12) 0.2298(6) 1.1770(5) 0.023(2) Uani 1 1 d . . . . .
H3 H 0.083019 0.253981 1.222281 0.028 Uiso 1 1 calc R U . . .
C4 C -0.0255(12) 0.1515(6) 1.1860(5) 0.024(2) Uani 1 1 d . . . . .
C5 C -0.0781(12) 0.1161(6) 1.1199(5) 0.023(2) Uani 1 1 d . . . . .
H5 H -0.122715 0.062509 1.125574 0.027 Uiso 1 1 calc R U . . .
C6 C -0.0673(12) 0.1575(6) 1.0436(5) 0.0213(19) Uani 1 1 d . . . . .
C7 C 0.1259(15) 0.3580(6) 1.0999(6) 0.035(2) Uani 1 1 d . . . . .
H7A H 0.127961 0.380579 1.044719 0.052 Uiso 1 1 calc R U . . .
H7B H 0.043078 0.395553 1.130311 0.052 Uiso 1 1 calc R U . . .
H7C H 0.251142 0.353573 1.121485 0.052 Uiso 1 1 calc R U . . .
C8 C -0.0454(14) 0.1065(7) 1.2675(6) 0.037(3) Uani 1 1 d . . . . .
H8A H -0.001801 0.140233 1.307487 0.055 Uiso 1 1 calc R U . . .
H8B H -0.175705 0.098378 1.277531 0.055 Uiso 1 1 calc R U . . .
H8C H 0.028641 0.051844 1.269774 0.055 Uiso 1 1 calc R U . . .
C9 C -0.1425(13) 0.1175(6) 0.9752(6) 0.028(2) Uani 1 1 d . . . . .
H9A H -0.126113 0.152550 0.926377 0.042 Uiso 1 1 calc R U . . .
H9B H -0.075790 0.061852 0.970910 0.042 Uiso 1 1 calc R U . . .
H9C H -0.274504 0.112005 0.983875 0.042 Uiso 1 1 calc R U . . .
C10 C 0.1021(12) 0.2329(5) 0.8337(5) 0.0202(19) Uani 1 1 d . . . . .
C11 C 0.2141(12) 0.1535(6) 0.8434(5) 0.024(2) Uani 1 1 d . . . . .
C12 C 0.2542(12) 0.1106(6) 0.7769(5) 0.023(2) Uani 1 1 d . . . . .
H12 H 0.323914 0.057179 0.782919 0.027 Uiso 1 1 calc R U . . .
C13 C 0.1969(12) 0.1422(6) 0.7012(6) 0.026(2) Uani 1 1 d . . . . .
C14 C 0.0950(12) 0.2217(6) 0.6939(5) 0.023(2) Uani 1 1 d . . . . .
H14 H 0.053486 0.244503 0.643306 0.028 Uiso 1 1 calc R U . . .
C15 C 0.0539(11) 0.2673(5) 0.7583(5) 0.0183(19) Uani 1 1 d . . . . .
C16 C 0.2977(12) 0.1163(6) 0.9213(5) 0.0220(19) Uani 1 1 d . . . . .
H16A H 0.257971 0.153034 0.962959 0.033 Uiso 1 1 calc R U . . .
H16B H 0.256141 0.060856 0.934212 0.033 Uiso 1 1 calc R U . . .
H16C H 0.433035 0.111149 0.916995 0.033 Uiso 1 1 calc R U . . .
C17 C 0.2493(14) 0.0945(7) 0.6311(6) 0.032(2) Uani 1 1 d . . . . .
H17A H 0.197270 0.126060 0.583464 0.049 Uiso 1 1 calc R U . . .
H17B H 0.384391 0.086387 0.626261 0.049 Uiso 1 1 calc R U . . .
H17C H 0.200450 0.039875 0.637436 0.049 Uiso 1 1 calc R U . . .
C18 C -0.0548(14) 0.3522(6) 0.7409(6) 0.032(2) Uani 1 1 d . . . . .
H18A H -0.077062 0.379657 0.789972 0.048 Uiso 1 1 calc R U . . .
H18B H 0.015976 0.386955 0.704264 0.048 Uiso 1 1 calc R U . . .
H18C H -0.173451 0.344925 0.717067 0.048 Uiso 1 1 calc R U . . .
C19 C -0.4966(14) 0.4346(6) 0.8770(6) 0.031(2) Uani 1 1 d . . . . .
C20 C 0.6099(13) 0.2341(6) 0.5384(5) 0.024(2) Uani 1 1 d . . . . .
C21 C 0.5454(11) 0.2722(5) 0.6066(5) 0.0190(19) Uani 1 1 d . . . . .
C22 C 0.5788(11) 0.2319(5) 0.6802(5) 0.0170(18) Uani 1 1 d . . . . .
H22 H 0.527328 0.257459 0.725140 0.020 Uiso 1 1 calc R U . . .
C23 C 0.6850(12) 0.1554(6) 0.6908(5) 0.023(2) Uani 1 1 d . . . . .
C24 C 0.7566(12) 0.1187(6) 0.6242(5) 0.024(2) Uani 1 1 d . . . . .
H24 H 0.829889 0.066230 0.630554 0.029 Uiso 1 1 calc R U . . .
C25 C 0.7246(11) 0.1561(5) 0.5486(5) 0.0195(19) Uani 1 1 d . . . . .
C26 C 0.4277(14) 0.3572(6) 0.6011(6) 0.034(2) Uani 1 1 d . . . . .
H26A H 0.415060 0.378598 0.545723 0.051 Uiso 1 1 calc R U . . .
H26B H 0.304928 0.350547 0.623815 0.051 Uiso 1 1 calc R U . . .
H26C H 0.488026 0.396856 0.630258 0.051 Uiso 1 1 calc R U . . .
C27 C 0.7315(13) 0.1151(6) 0.7727(5) 0.028(2) Uani 1 1 d . . . . .
H27A H 0.807257 0.061585 0.768523 0.041 Uiso 1 1 calc R U . . .
H27B H 0.800344 0.152400 0.801153 0.041 Uiso 1 1 calc R U . . .
H27C H 0.616835 0.105338 0.801425 0.041 Uiso 1 1 calc R U . . .
C28 C 0.8188(13) 0.1137(6) 0.4797(6) 0.029(2) Uani 1 1 d . . . . .
H28A H 0.784024 0.146727 0.430348 0.043 Uiso 1 1 calc R U . . .
H28B H 0.953413 0.109632 0.486037 0.043 Uiso 1 1 calc R U . . .
H28C H 0.779753 0.057338 0.478352 0.043 Uiso 1 1 calc R U . . .
C29 C 0.5283(12) 0.2318(5) 0.3356(5) 0.022(2) Uani 1 1 d . . . . .
C30 C 0.4539(12) 0.1535(6) 0.3425(5) 0.0223(19) Uani 1 1 d . . . . .
C31 C 0.4304(12) 0.1128(6) 0.2745(5) 0.025(2) Uani 1 1 d . . . . .
H31 H 0.384757 0.059423 0.279269 0.030 Uiso 1 1 calc R U . . .
C32 C 0.4719(12) 0.1482(6) 0.1997(5) 0.025(2) Uani 1 1 d . . . . .
C33 C 0.5383(12) 0.2268(6) 0.1934(6) 0.025(2) Uani 1 1 d . . . . .
H33 H 0.565146 0.252164 0.142807 0.031 Uiso 1 1 calc R U . . .
C34 C 0.5656(11) 0.2686(6) 0.2600(5) 0.0195(19) Uani 1 1 d . . . . .
C35 C 0.6340(15) 0.3540(6) 0.2454(6) 0.035(2) Uani 1 1 d . . . . .
H35A H 0.648546 0.377785 0.295927 0.052 Uiso 1 1 calc R U . . .
H35B H 0.753567 0.348608 0.217940 0.052 Uiso 1 1 calc R U . . .
H35C H 0.544285 0.390880 0.213030 0.052 Uiso 1 1 calc R U . . .
C36 C 0.4393(13) 0.1049(6) 0.1268(5) 0.027(2) Uani 1 1 d . . . . .
H36A H 0.476633 0.139135 0.080286 0.041 Uiso 1 1 calc R U . . .
H36B H 0.512482 0.050100 0.129471 0.041 Uiso 1 1 calc R U . . .
H36C H 0.307675 0.097418 0.123277 0.041 Uiso 1 1 calc R U . . .
C37 C 0.3886(12) 0.1113(6) 0.4199(6) 0.027(2) Uani 1 1 d . . . . .
H37A H 0.411946 0.145302 0.463255 0.040 Uiso 1 1 calc R U . . .
H37B H 0.255758 0.106068 0.417000 0.040 Uiso 1 1 calc R U . . .
H37C H 0.456252 0.055539 0.429086 0.040 Uiso 1 1 calc R U . . .
C38 C 1.0363(12) 0.4308(6) 0.3807(6) 0.026(2) Uani 1 1 d . . . . .
F1 F -0.6441(9) 0.4781(4) 0.9024(4) 0.0499(18) Uani 1 1 d . . . . .
F2 F -0.3617(9) 0.4823(4) 0.8690(5) 0.063(2) Uani 1 1 d . . . . .
F3 F -0.5383(10) 0.4130(4) 0.8064(4) 0.0568(19) Uani 1 1 d . . . . .
F4 F 1.1579(9) 0.4744(4) 0.4057(5) 0.0530(19) Uani 1 1 d . . . . .
F5 F 0.8772(9) 0.4776(4) 0.3719(5) 0.064(2) Uani 1 1 d . . . . .
F6 F 1.0886(11) 0.4090(4) 0.3089(4) 0.0575(19) Uani 1 1 d . . . . .
O2 O -0.5875(9) 0.2947(4) 0.9415(5) 0.0399(19) Uani 1 1 d . . . . .
O3 O -0.3801(10) 0.3726(5) 1.0151(4) 0.0414(18) Uani 1 1 d . . . . .
O1 O -0.2688(8) 0.3003(4) 0.9017(4) 0.0254(14) Uani 1 1 d . . . . .
O4 O 0.9370(10) 0.3685(5) 0.5180(4) 0.0389(18) Uani 1 1 d . . . . .
O5 O 0.8662(8) 0.2963(4) 0.4042(4) 0.0281(15) Uani 1 1 d . . . . .
O6 O 1.1840(9) 0.2901(4) 0.4453(4) 0.0345(17) Uani 1 1 d . . . . .
S1 S -0.4325(3) 0.34176(14) 0.94391(14) 0.0242(5) Uani 1 1 d . . . . .
Sb Sb 0.02922(8) 0.31217(3) 0.92767(3) 0.01839(17) Uani 1 1 d . . . . .
Sb2 Sb 0.56234(7) 0.30964(3) 0.42990(3) 0.01444(16) Uani 1 1 d . . . . .
S2 S 1.0038(6) 0.33708(16) 0.44637(15) 0.0165(11) Uani 0.874(15) 1 d . U P A 1
S2' S 1.098(4) 0.3426(11) 0.4512(10) 0.008(6) Uiso 0.126(15) 1 d . . P A 2

loop_
_atom_site_aniso_label
_atom_site_aniso_U_11
_atom_site_aniso_U_22
_atom_site_aniso_U_33
_atom_site_aniso_U_23
_atom_site_aniso_U_13
_atom_site_aniso_U_12
C1 0.021(5) 0.022(5) 0.023(5) -0.005(4) 0.005(4) -0.001(4)
C2 0.016(4) 0.023(5) 0.017(5) -0.008(4) 0.005(3) -0.003(3)
C3 0.021(5) 0.031(5) 0.018(5) -0.007(4) 0.004(4) -0.001(4)
C4 0.019(5) 0.037(6) 0.015(5) -0.001(4) 0.004(4) -0.001(4)
C5 0.020(5) 0.029(5) 0.019(5) 0.001(4) 0.002(4) 0.000(4)
C6 0.022(5) 0.028(5) 0.014(5) 0.001(4) 0.002(3) -0.003(4)
C7 0.043(6) 0.036(6) 0.027(6) -0.006(5) -0.001(5) -0.009(5)
C8 0.033(6) 0.053(7) 0.022(6) 0.005(5) 0.006(4) -0.002(5)
C9 0.027(5) 0.022(5) 0.036(6) 0.003(4) -0.005(4) -0.006(4)
C10 0.032(5) 0.018(4) 0.011(5) -0.001(4) 0.000(4) -0.008(4)
C11 0.018(4) 0.032(5) 0.021(5) -0.003(4) 0.001(4) -0.007(4)
C12 0.022(5) 0.028(5) 0.019(5) 0.000(4) -0.001(4) -0.004(4)
C13 0.022(5) 0.035(6) 0.024(5) -0.007(4) 0.002(4) -0.017(4)
C14 0.026(5) 0.031(5) 0.013(5) 0.003(4) -0.001(4) -0.006(4)
C15 0.017(4) 0.021(5) 0.017(5) 0.003(4) 0.007(3) -0.006(3)
C16 0.023(5) 0.024(5) 0.021(5) -0.003(4) 0.000(4) -0.005(4)
C17 0.032(6) 0.043(6) 0.023(5) -0.005(5) 0.006(4) -0.005(5)
C18 0.041(6) 0.037(6) 0.017(5) 0.007(4) -0.003(4) -0.002(5)
C19 0.037(6) 0.021(5) 0.035(6) -0.010(4) 0.013(5) -0.004(4)
C20 0.031(5) 0.024(5) 0.017(5) 0.001(4) 0.000(4) -0.005(4)
C21 0.017(4) 0.022(5) 0.019(5) -0.005(4) 0.003(3) -0.006(3)
C22 0.018(4) 0.025(5) 0.008(4) -0.005(4) 0.000(3) -0.003(3)
C23 0.021(5) 0.035(5) 0.014(5) -0.001(4) -0.002(4) -0.010(4)
C24 0.026(5) 0.026(5) 0.020(5) 0.000(4) 0.001(4) -0.005(4)
C25 0.020(4) 0.026(5) 0.013(5) -0.002(4) -0.002(3) -0.004(4)
C26 0.035(6) 0.038(6) 0.030(6) -0.011(5) 0.012(4) -0.001(5)
C27 0.037(6) 0.036(6) 0.011(5) -0.001(4) -0.001(4) -0.009(4)
C28 0.028(5) 0.026(5) 0.030(6) 0.000(4) 0.004(4) 0.001(4)
C29 0.028(5) 0.020(5) 0.018(5) -0.001(4) -0.004(4) -0.002(4)
C30 0.018(4) 0.029(5) 0.020(5) -0.007(4) 0.000(4) -0.001(4)
C31 0.022(5) 0.032(5) 0.021(5) -0.001(4) -0.002(4) -0.004(4)
C32 0.020(5) 0.038(6) 0.016(5) -0.006(4) -0.004(4) 0.004(4)
C33 0.029(5) 0.028(5) 0.018(5) 0.004(4) 0.004(4) -0.005(4)
C34 0.013(4) 0.027(5) 0.018(5) -0.005(4) 0.002(3) -0.002(3)
C35 0.054(7) 0.029(6) 0.022(6) 0.003(4) 0.005(5) -0.008(5)
C36 0.028(5) 0.033(5) 0.019(5) -0.006(4) -0.003(4) 0.003(4)
C37 0.025(5) 0.028(5) 0.028(6) -0.003(4) 0.002(4) -0.007(4)
C38 0.023(5) 0.025(5) 0.029(6) 0.000(4) -0.003(4) -0.003(4)
F1 0.044(4) 0.026(3) 0.076(5) -0.002(3) 0.002(3) 0.012(3)
F2 0.046(4) 0.028(4) 0.115(7) 0.013(4) 0.006(4) -0.011(3)
F3 0.087(5) 0.049(4) 0.030(4) -0.001(3) -0.010(3) 0.011(4)
F4 0.044(4) 0.024(3) 0.094(6) -0.007(3) -0.014(4) -0.014(3)
F5 0.038(4) 0.032(4) 0.114(7) 0.022(4) 0.005(4) 0.006(3)
F6 0.095(6) 0.051(4) 0.030(4) 0.005(3) 0.011(4) -0.034(4)
O2 0.030(4) 0.021(4) 0.067(6) 0.000(3) 0.021(4) -0.001(3)
O3 0.047(5) 0.050(5) 0.027(4) -0.011(4) 0.002(3) 0.002(4)
O1 0.025(3) 0.024(3) 0.026(4) -0.003(3) -0.003(3) 0.004(3)
O4 0.043(4) 0.047(5) 0.030(4) -0.015(3) 0.005(3) -0.011(3)
O5 0.020(3) 0.029(4) 0.035(4) -0.005(3) 0.009(3) -0.002(3)
O6 0.028(4) 0.026(4) 0.049(5) -0.005(3) -0.012(3) -0.003(3)
S1 0.0330(13) 0.0187(12) 0.0209(13) -0.0044(9) -0.0045(10) -0.0002(9)
Sb 0.0257(3) 0.0143(3) 0.0158(3) -0.0020(2) 0.0073(2) -0.0053(2)
Sb2 0.0150(3) 0.0148(3) 0.0135(3) -0.0010(2) -0.0004(2) -0.0017(2)
S2 0.013(2) 0.0197(14) 0.0162(14) -0.0017(10) 0.0001(10) -0.0013(10)

loop_
_atom_type_symbol
_atom_type_description
_atom_type_scat_dispersion_real
_atom_type_scat_dispersion_imag
_atom_type_scat_source
C C 0.0033 0.0016 'International Tables Vol C Tables 4.2.6.8 and 6.1.1.4'
H H 0.0000 0.0000 'International Tables Vol C Tables 4.2.6.8 and 6.1.1.4'
F F 0.0171 0.0103 'International Tables Vol C Tables 4.2.6.8 and 6.1.1.4'
O O 0.0106 0.0060 'International Tables Vol C Tables 4.2.6.8 and 6.1.1.4'
S S 0.1246 0.1234 'International Tables Vol C Tables 4.2.6.8 and 6.1.1.4'
Sb Sb -0.5866 1.5461 'International Tables Vol C Tables 4.2.6.8 and 6.1.1.4'

loop_
_geom_angle_atom_site_label_1
_geom_angle_atom_site_label_2
_geom_angle_atom_site_label_3
_geom_angle
_geom_angle_site_symmetry_1
_geom_angle_site_symmetry_3
_geom_angle_publ_flag
C2 C1 C6 119.8(8) . . ?
C2 C1 Sb 115.4(6) . . ?
C6 C1 Sb 124.5(7) . . ?
C3 C2 C1 120.0(8) . . ?
C3 C2 C7 118.7(8) . . ?
C1 C2 C7 121.3(8) . . ?
C2 C3 C4 121.6(9) . . ?
C2 C3 H3 119.2 . . ?
C4 C3 H3 119.2 . . ?
C5 C4 C3 118.9(8) . . ?
C5 C4 C8 120.2(9) . . ?
C3 C4 C8 120.9(9) . . ?
C4 C5 C6 121.7(9) . . ?
C4 C5 H5 119.1 . . ?
C6 C5 H5 119.1 . . ?
C5 C6 C1 117.8(8) . . ?
C5 C6 C9 118.2(8) . . ?
C1 C6 C9 123.9(8) . . ?
C2 C7 H7A 109.5 . . ?
C2 C7 H7B 109.5 . . ?
H7A C7 H7B 109.5 . . ?
C2 C7 H7C 109.5 . . ?
H7A C7 H7C 109.5 . . ?
H7B C7 H7C 109.5 . . ?
C4 C8 H8A 109.5 . . ?
C4 C8 H8B 109.5 . . ?
H8A C8 H8B 109.5 . . ?
C4 C8 H8C 109.5 . . ?
H8A C8 H8C 109.5 . . ?
H8B C8 H8C 109.5 . . ?
C6 C9 H9A 109.5 . . ?
C6 C9 H9B 109.5 . . ?
H9A C9 H9B 109.5 . . ?
C6 C9 H9C 109.5 . . ?
H9A C9 H9C 109.5 . . ?
H9B C9 H9C 109.5 . . ?
C15 C10 C11 119.6(8) . . ?
C15 C10 Sb 115.7(6) . . ?
C11 C10 Sb 124.3(6) . . ?
C12 C11 C10 117.8(8) . . ?
C12 C11 C16 118.2(8) . . ?
C10 C11 C16 123.9(8) . . ?
C11 C12 C13 123.0(9) . . ?
C11 C12 H12 118.5 . . ?
C13 C12 H12 118.5 . . ?
C12 C13 C14 117.3(8) . . ?
C12 C13 C17 120.9(9) . . ?
C14 C13 C17 121.8(9) . . ?
C15 C14 C13 121.7(8) . . ?
C15 C14 H14 119.1 . . ?
C13 C14 H14 119.1 . . ?
C14 C15 C10 120.2(8) . . ?
C14 C15 C18 115.5(8) . . ?
C10 C15 C18 124.2(8) . . ?
C11 C16 H16A 109.5 . . ?
C11 C16 H16B 109.5 . . ?
H16A C16 H16B 109.5 . . ?
C11 C16 H16C 109.5 . . ?
H16A C16 H16C 109.5 . . ?
H16B C16 H16C 109.5 . . ?
C13 C17 H17A 109.5 . . ?
C13 C17 H17B 109.5 . . ?
H17A C17 H17B 109.5 . . ?
C13 C17 H17C 109.5 . . ?
H17A C17 H17C 109.5 . . ?
H17B C17 H17C 109.5 . . ?
C15 C18 H18A 109.5 . . ?
C15 C18 H18B 109.5 . . ?
H18A C18 H18B 109.5 . . ?
C15 C18 H18C 109.5 . . ?
H18A C18 H18C 109.5 . . ?
H18B C18 H18C 109.5 . . ?
F2 C19 F1 109.2(8) . . ?
F2 C19 F3 108.4(9) . . ?
F1 C19 F3 106.2(9) . . ?
F2 C19 S1 111.1(7) . . ?
F1 C19 S1 111.0(7) . . ?
F3 C19 S1 110.8(7) . . ?
C21 C20 C25 117.8(8) . . ?
C21 C20 Sb2 115.3(6) . . ?
C25 C20 Sb2 126.1(6) . . ?
C22 C21 C20 120.7(8) . . ?
C22 C21 C26 118.1(8) . . ?
C20 C21 C26 121.2(8) . . ?
C21 C22 C23 122.0(8) . . ?
C21 C22 H22 119.0 . . ?
C23 C22 H22 119.0 . . ?
C22 C23 C24 118.0(8) . . ?
C22 C23 C27 121.1(8) . . ?
C24 C23 C27 120.8(8) . . ?
C25 C24 C23 122.3(9) . . ?
C25 C24 H24 118.9 . . ?
C23 C24 H24 118.9 . . ?
C24 C25 C20 119.2(8) . . ?
C24 C25 C28 118.3(8) . . ?
C20 C25 C28 122.4(8) . . ?
C21 C26 H26A 109.5 . . ?
C21 C26 H26B 109.5 . . ?
H26A C26 H26B 109.5 . . ?
C21 C26 H26C 109.5 . . ?
H26A C26 H26C 109.5 . . ?
H26B C26 H26C 109.5 . . ?
C23 C27 H27A 109.5 . . ?
C23 C27 H27B 109.5 . . ?
H27A C27 H27B 109.5 . . ?
C23 C27 H27C 109.5 . . ?
H27A C27 H27C 109.5 . . ?
H27B C27 H27C 109.5 . . ?
C25 C28 H28A 109.5 . . ?
C25 C28 H28B 109.5 . . ?
H28A C28 H28B 109.5 . . ?
C25 C28 H28C 109.5 . . ?
H28A C28 H28C 109.5 . . ?
H28B C28 H28C 109.5 . . ?
C34 C29 C30 119.0(8) . . ?
C34 C29 Sb2 114.5(6) . . ?
C30 C29 Sb2 126.0(7) . . ?
C31 C30 C29 119.0(8) . . ?
C31 C30 C37 116.7(8) . . ?
C29 C30 C37 124.2(8) . . ?
C32 C31 C30 122.0(9) . . ?
C32 C31 H31 119.0 . . ?
C30 C31 H31 119.0 . . ?
C31 C32 C33 118.5(8) . . ?
C31 C32 C36 121.3(9) . . ?
C33 C32 C36 120.1(8) . . ?
C34 C33 C32 121.0(8) . . ?
C34 C33 H33 119.5 . . ?
C32 C33 H33 119.5 . . ?
C33 C34 C29 120.3(8) . . ?
C33 C34 C35 116.1(8) . . ?
C29 C34 C35 123.6(8) . . ?
C34 C35 H35A 109.5 . . ?
C34 C35 H35B 109.5 . . ?
H35A C35 H35B 109.5 . . ?
C34 C35 H35C 109.5 . . ?
H35A C35 H35C 109.5 . . ?
H35B C35 H35C 109.5 . . ?
C32 C36 H36A 109.5 . . ?
C32 C36 H36B 109.5 . . ?
H36A C36 H36B 109.5 . . ?
C32 C36 H36C 109.5 . . ?
H36A C36 H36C 109.5 . . ?
H36B C36 H36C 109.5 . . ?
C30 C37 H37A 109.5 . . ?
C30 C37 H37B 109.5 . . ?
H37A C37 H37B 109.5 . . ?
C30 C37 H37C 109.5 . . ?
H37A C37 H37C 109.5 . . ?
H37B C37 H37C 109.5 . . ?
F4 C38 F5 109.5(8) . . ?
F4 C38 F6 108.0(8) . . ?
F5 C38 F6 106.4(8) . . ?
F4 C38 S2' 93.6(11) . . ?
F5 C38 S2' 128.9(11) . . ?
F6 C38 S2' 108.5(8) . . ?
F4 C38 S2 113.1(7) . . ?
F5 C38 S2 109.3(7) . . ?
F6 C38 S2 110.3(6) . . ?
S1 O1 Sb 125.3(4) . . ?
S2 O5 Sb2 124.3(4) . . ?
S2' O5 Sb2 134.8(6) . . ?
O3 S1 O2 121.0(5) . . ?
O3 S1 O1 111.8(4) . . ?
O2 S1 O1 110.9(4) . . ?
O3 S1 C19 105.6(5) . . ?
O2 S1 C19 103.7(5) . . ?
O1 S1 C19 101.6(4) . . ?
C10 Sb C1 109.4(3) . . ?
C10 Sb O1 87.6(3) . . ?
C1 Sb O1 90.2(3) . . ?
C20 Sb2 C29 110.2(3) . . ?
C20 Sb2 O5 90.0(3) . . ?
C29 Sb2 O5 88.0(3) . . ?
O4 S2 O6 118.8(5) . . ?
O4 S2 O5 113.9(5) . . ?
O6 S2 O5 111.4(4) . . ?
O4 S2 C38 104.8(5) . . ?
O6 S2 C38 102.6(5) . . ?
O5 S2 C38 103.0(4) . . ?
O6 S2' O4 132.5(16) . . ?
O6 S2' C38 129.9(15) . . ?
O4 S2' C38 96.5(11) . . ?
O6 S2' O5 94.9(17) . . ?
O4 S2' O5 79.0(13) . . ?
C38 S2' O5 83.0(11) . . ?

loop_
_geom_bond_atom_site_label_1
_geom_bond_atom_site_label_2
_geom_bond_distance
_geom_bond_site_symmetry_2
_geom_bond_publ_flag
C1 C2 1.408(12) . ?
C1 C6 1.422(12) . ?
C1 Sb 2.154(9) . ?
C2 C3 1.367(12) . ?
C2 C7 1.512(13) . ?
C3 C4 1.402(13) . ?
C3 H3 0.9500 . ?
C4 C5 1.378(13) . ?
C4 C8 1.526(13) . ?
C5 C6 1.417(12) . ?
C5 H5 0.9500 . ?
C6 C9 1.510(13) . ?
C7 H7A 0.9800 . ?
C7 H7B 0.9800 . ?
C7 H7C 0.9800 . ?
C8 H8A 0.9800 . ?
C8 H8B 0.9800 . ?
C8 H8C 0.9800 . ?
C9 H9A 0.9800 . ?
C9 H9B 0.9800 . ?
C9 H9C 0.9800 . ?
C10 C15 1.391(12) . ?
C10 C11 1.441(13) . ?
C10 Sb 2.152(9) . ?
C11 C12 1.385(13) . ?
C11 C16 1.520(12) . ?
C12 C13 1.401(13) . ?
C12 H12 0.9500 . ?
C13 C14 1.406(13) . ?
C13 C17 1.494(13) . ?
C14 C15 1.381(12) . ?
C14 H14 0.9500 . ?
C15 C18 1.515(12) . ?
C16 H16A 0.9800 . ?
C16 H16B 0.9800 . ?
C16 H16C 0.9800 . ?
C17 H17A 0.9800 . ?
C17 H17B 0.9800 . ?
C17 H17C 0.9800 . ?
C18 H18A 0.9800 . ?
C18 H18B 0.9800 . ?
C18 H18C 0.9800 . ?
C19 F2 1.305(11) . ?
C19 F1 1.305(11) . ?
C19 F3 1.326(12) . ?
C19 S1 1.830(10) . ?
C20 C21 1.407(12) . ?
C20 C25 1.433(12) . ?
C20 Sb2 2.142(9) . ?
C21 C22 1.378(12) . ?
C21 C26 1.533(13) . ?
C22 C23 1.384(12) . ?
C22 H22 0.9500 . ?
C23 C24 1.389(13) . ?
C23 C27 1.519(12) . ?
C24 C25 1.388(12) . ?
C24 H24 0.9500 . ?
C25 C28 1.523(12) . ?
C26 H26A 0.9800 . ?
C26 H26B 0.9800 . ?
C26 H26C 0.9800 . ?
C27 H27A 0.9800 . ?
C27 H27B 0.9800 . ?
C27 H27C 0.9800 . ?
C28 H28A 0.9800 . ?
C28 H28B 0.9800 . ?
C28 H28C 0.9800 . ?
C29 C34 1.409(12) . ?
C29 C30 1.418(12) . ?
C29 Sb2 2.146(9) . ?
C30 C31 1.396(13) . ?
C30 C37 1.526(13) . ?
C31 C32 1.394(13) . ?
C31 H31 0.9500 . ?
C32 C33 1.397(13) . ?
C32 C36 1.503(13) . ?
C33 C34 1.391(13) . ?
C33 H33 0.9500 . ?
C34 C35 1.510(13) . ?
C35 H35A 0.9800 . ?
C35 H35B 0.9800 . ?
C35 H35C 0.9800 . ?
C36 H36A 0.9800 . ?
C36 H36B 0.9800 . ?
C36 H36C 0.9800 . ?
C37 H37A 0.9800 . ?
C37 H37B 0.9800 . ?
C37 H37C 0.9800 . ?
C38 F4 1.282(11) . ?
C38 F5 1.316(11) . ?
C38 F6 1.337(12) . ?
C38 S2' 1.809(19) . ?
C38 S2 1.839(10) . ?
O2 S1 1.424(7) . ?
O3 S1 1.418(7) . ?
O1 S1 1.504(6) . ?
O1 Sb 2.247(6) . ?
O4 S2 1.418(7) . ?
O4 S2' 1.67(2) . ?
O5 S2 1.476(8) . ?
O5 S2' 2.11(3) . ?
O5 Sb2 2.236(6) . ?
O6 S2' 1.01(2) . ?
O6 S2 1.443(8) . ?

loop_
_geom_torsion_atom_site_label_1
_geom_torsion_atom_site_label_2
_geom_torsion_atom_site_label_3
_geom_torsion_atom_site_label_4
_geom_torsion
_geom_torsion_site_symmetry_1
_geom_torsion_site_symmetry_2
_geom_torsion_site_symmetry_3
_geom_torsion_site_symmetry_4
_geom_torsion_publ_flag
C6 C1 C2 C3 4.5(13) . . . . ?
Sb C1 C2 C3 178.3(6) . . . . ?
C6 C1 C2 C7 -175.8(8) . . . . ?
Sb C1 C2 C7 -2.1(11) . . . . ?
C1 C2 C3 C4 -2.9(13) . . . . ?
C7 C2 C3 C4 177.4(8) . . . . ?
C2 C3 C4 C5 1.3(13) . . . . ?
C2 C3 C4 C8 -177.9(8) . . . . ?
C3 C4 C5 C6 -1.4(13) . . . . ?
C8 C4 C5 C6 177.9(8) . . . . ?
C4 C5 C6 C1 2.9(13) . . . . ?
C4 C5 C6 C9 -175.0(8) . . . . ?
C2 C1 C6 C5 -4.4(12) . . . . ?
Sb C1 C6 C5 -177.6(6) . . . . ?
C2 C1 C6 C9 173.4(8) . . . . ?
Sb C1 C6 C9 0.2(12) . . . . ?
C15 C10 C11 C12 -6.2(12) . . . . ?
Sb C10 C11 C12 -178.1(6) . . . . ?
C15 C10 C11 C16 170.8(8) . . . . ?
Sb C10 C11 C16 -1.1(12) . . . . ?
C10 C11 C12 C13 2.4(13) . . . . ?
C16 C11 C12 C13 -174.8(8) . . . . ?
C11 C12 C13 C14 0.4(13) . . . . ?
C11 C12 C13 C17 178.0(8) . . . . ?
C12 C13 C14 C15 0.5(13) . . . . ?
C17 C13 C14 C15 -177.0(8) . . . . ?
C13 C14 C15 C10 -4.4(13) . . . . ?
C13 C14 C15 C18 179.3(8) . . . . ?
C11 C10 C15 C14 7.2(13) . . . . ?
Sb C10 C15 C14 179.8(6) . . . . ?
C11 C10 C15 C18 -176.8(8) . . . . ?
Sb C10 C15 C18 -4.2(11) . . . . ?
C25 C20 C21 C22 -5.4(13) . . . . ?
Sb2 C20 C21 C22 -175.7(6) . . . . ?
C25 C20 C21 C26 177.8(8) . . . . ?
Sb2 C20 C21 C26 7.5(11) . . . . ?
C20 C21 C22 C23 3.8(13) . . . . ?
C26 C21 C22 C23 -179.3(8) . . . . ?
C21 C22 C23 C24 -0.9(13) . . . . ?
C21 C22 C23 C27 175.6(8) . . . . ?
C22 C23 C24 C25 -0.1(13) . . . . ?
C27 C23 C24 C25 -176.6(8) . . . . ?
C23 C24 C25 C20 -1.7(13) . . . . ?
C23 C24 C25 C28 176.2(8) . . . . ?
C21 C20 C25 C24 4.4(13) . . . . ?
Sb2 C20 C25 C24 173.5(6) . . . . ?
C21 C20 C25 C28 -173.5(8) . . . . ?
Sb2 C20 C25 C28 -4.4(12) . . . . ?
C34 C29 C30 C31 3.9(13) . . . . ?
Sb2 C29 C30 C31 176.1(6) . . . . ?
C34 C29 C30 C37 -173.3(8) . . . . ?
Sb2 C29 C30 C37 -1.2(13) . . . . ?
C29 C30 C31 C32 -2.3(13) . . . . ?
C37 C30 C31 C32 175.2(8) . . . . ?
C30 C31 C32 C33 -0.2(13) . . . . ?
C30 C31 C32 C36 -177.8(8) . . . . ?
C31 C32 C33 C34 1.1(13) . . . . ?
C36 C32 C33 C34 178.6(8) . . . . ?
C32 C33 C34 C29 0.6(13) . . . . ?
C32 C33 C34 C35 -178.8(8) . . . . ?
C30 C29 C34 C33 -3.1(13) . . . . ?
Sb2 C29 C34 C33 -176.2(7) . . . . ?
C30 C29 C34 C35 176.2(8) . . . . ?
Sb2 C29 C34 C35 3.2(11) . . . . ?
Sb O1 S1 O3 -14.8(6) . . . . ?
Sb O1 S1 O2 -152.9(5) . . . . ?
Sb O1 S1 C19 97.4(5) . . . . ?
F2 C19 S1 O3 55.8(8) . . . . ?
F1 C19 S1 O3 -65.9(8) . . . . ?
F3 C19 S1 O3 176.4(7) . . . . ?
F2 C19 S1 O2 -176.0(7) . . . . ?
F1 C19 S1 O2 62.3(8) . . . . ?
F3 C19 S1 O2 -55.5(8) . . . . ?
F2 C19 S1 O1 -60.9(8) . . . . ?
F1 C19 S1 O1 177.4(7) . . . . ?
F3 C19 S1 O1 59.6(8) . . . . ?
Sb2 O5 S2 O4 15.4(6) . . . . ?
Sb2 O5 S2 O6 153.0(4) . . . . ?
Sb2 O5 S2 C38 -97.6(5) . . . . ?
F4 C38 S2 O4 62.8(8) . . . . ?
F5 C38 S2 O4 -59.4(8) . . . . ?
F6 C38 S2 O4 -176.1(7) . . . . ?
F4 C38 S2 O6 -61.9(8) . . . . ?
F5 C38 S2 O6 175.8(7) . . . . ?
F6 C38 S2 O6 59.2(7) . . . . ?
F4 C38 S2 O5 -177.7(7) . . . . ?
F5 C38 S2 O5 60.0(8) . . . . ?
F6 C38 S2 O5 -56.7(7) . . . . ?
F4 C38 S2' O6 -96(3) . . . . ?
F5 C38 S2' O6 145(3) . . . . ?
F6 C38 S2' O6 15(4) . . . . ?
F4 C38 S2' O4 95.6(12) . . . . ?
F5 C38 S2' O4 -23.2(19) . . . . ?
F6 C38 S2' O4 -154.1(10) . . . . ?
F4 C38 S2' O5 173.7(8) . . . . ?
F5 C38 S2' O5 54.9(12) . . . . ?
F6 C38 S2' O5 -76.0(9) . . . . ?
